data_7230801
loop_
_publ_author_name
'Akula, Pavan Sudheer'
'Hong, Bor-Cherng'
'Lee, Gene-Hsiang'

_publ_section_title
;
 Visible-light-induced C(sp3)--H activation for a C--C bond forming
 reaction of 3,4-dihydroquinoxalin-2(1H)-one with nucleophiles using
 oxygen with a photoredox catalyst or under catalyst-free conditions
;
_journal_issue 35
_journal_name_full 'RSC Advances'
_journal_page_first 19580
_journal_paper_doi 10.1039/C8RA03259A
_journal_volume 8
_journal_year 2018
_chemical_formula_sum 'C15 H14 N2 O2'
_chemical_formula_weight 254.28
_space_group_crystal_system monoclinic
_space_group_IT_number 15
_space_group_name_Hall '-C 2yc'
_space_group_name_H-M_alt 'C 1 2/c 1'
_symmetry_space_group_name_Hall '-C 2yc'
_symmetry_space_group_name_H-M 'C 1 2/c 1'
_atom_sites_solution_hydrogens mixed
_audit_creation_method SHELXL-2014/7
_audit_update_record
;
2018-01-15 deposited with the CCDC.
2018-05-15 downloaded from the CCDC.
;
_cell_angle_alpha 90
_cell_angle_beta 117.3759(6)
_cell_angle_gamma 90
_cell_formula_units_Z 8
_cell_length_a 28.8295(7)
_cell_length_b 4.67620(10)
_cell_length_c 20.3019(5)
_cell_measurement_reflns_used 9997
_cell_measurement_temperature 200(2)
_cell_measurement_theta_max 70.04
_cell_measurement_theta_min 3.19
_cell_volume 2430.44(10)
_computing_cell_refinement 'Bruker SAINT'
_computing_data_collection 'Bruker APEX3'
_computing_data_reduction 'Bruker SAINT'
_computing_molecular_graphics 'Bruker SHELXTL'
_computing_publication_material 'Bruker SHELXTL'
_computing_structure_refinement 'SHELXL-2014/7 (Sheldrick, 2014)'
_computing_structure_solution 'SHELXS-97 (Sheldrick 2008)'
_diffrn_ambient_temperature 200(2)
_diffrn_measured_fraction_theta_full 0.996
_diffrn_measured_fraction_theta_max 0.996
_diffrn_measurement_device_type 'Bruker D8 VENTURE'
_diffrn_measurement_method '\f and \w scans'
_diffrn_radiation_type CuK\a
_diffrn_radiation_wavelength 1.54178
_diffrn_reflns_av_R_equivalents 0.0196
_diffrn_reflns_av_unetI/netI 0.0164
_diffrn_reflns_Laue_measured_fraction_full 0.996
_diffrn_reflns_Laue_measured_fraction_max 0.996
_diffrn_reflns_limit_h_max 34
_diffrn_reflns_limit_h_min -34
_diffrn_reflns_limit_k_max 5
_diffrn_reflns_limit_k_min -5
_diffrn_reflns_limit_l_max 24
_diffrn_reflns_limit_l_min -24
_diffrn_reflns_number 7758
_diffrn_reflns_point_group_measured_fraction_full 0.996
_diffrn_reflns_point_group_measured_fraction_max 0.996
_diffrn_reflns_theta_full 67.679
_diffrn_reflns_theta_max 69.965
_diffrn_reflns_theta_min 4.518
_exptl_absorpt_coefficient_mu 0.761
_exptl_absorpt_correction_T_max 0.7533
_exptl_absorpt_correction_T_min 0.6290
_exptl_absorpt_correction_type multi-scan
_exptl_absorpt_process_details 'SADABS (Bruker, 2016)'
_exptl_crystal_colour colourless
_exptl_crystal_density_diffrn 1.390
_exptl_crystal_description needle
_exptl_crystal_F_000 1072
_exptl_crystal_size_max 0.362
_exptl_crystal_size_mid 0.109
_exptl_crystal_size_min 0.064
_refine_diff_density_max 0.349
_refine_diff_density_min -0.194
_refine_diff_density_rms 0.035
_refine_ls_extinction_method none
_refine_ls_goodness_of_fit_ref 1.061
_refine_ls_hydrogen_treatment mixed
_refine_ls_matrix_type full
_refine_ls_number_parameters 178
_refine_ls_number_reflns 2301
_refine_ls_number_restraints 0
_refine_ls_restrained_S_all 1.061
_refine_ls_R_factor_all 0.0374
_refine_ls_R_factor_gt 0.0365
_refine_ls_shift/su_max 0.000
_refine_ls_shift/su_mean 0.000
_refine_ls_structure_factor_coef Fsqd
_refine_ls_weighting_details 'w=1/[\s^2^(Fo^2^)+(0.0419P)^2^+2.0032P] where P=(Fo^2^+2Fc^2^)/3'
_refine_ls_weighting_scheme calc
_refine_ls_wR_factor_gt 0.0927
_refine_ls_wR_factor_ref 0.0935
_reflns_Friedel_coverage 0.000
_reflns_number_gt 2215
_reflns_number_total 2301
_reflns_threshold_expression 'I > 2\s(I)'
_cod_data_source_file c8ra03259a2.cif
_cod_data_source_block ic18595
_cod_original_cell_volume 2430.43(10)
_cod_database_code 7230801
_shelx_shelxl_version_number 2014/7
_shelx_space_group_comment
; 
The symmetry employed for this shelxl refinement is uniquely defined 
by the following loop, which should always be used as a source of 
symmetry information in preference to the above space-group names. 
They are only intended as comments. 
;
_shelx_estimated_absorpt_t_min 0.770
_shelx_estimated_absorpt_t_max 0.953

loop_
_space_group_symop_operation_xyz
'x, y, z'
'-x, y, -z+1/2'
'x+1/2, y+1/2, z'
'-x+1/2, y+1/2, -z+1/2'
'-x, -y, -z'
'x, -y, z-1/2'
'-x+1/2, -y+1/2, -z'
'x+1/2, -y+1/2, z-1/2'

loop_
_atom_site_label
_atom_site_type_symbol
_atom_site_fract_x
_atom_site_fract_y
_atom_site_fract_z
_atom_site_U_iso_or_equiv
_atom_site_adp_type
_atom_site_occupancy
_atom_site_site_symmetry_order
_atom_site_calc_flag
_atom_site_refinement_flags_posn
_atom_site_refinement_flags_adp
O1 O 0.23715(3) 0.81424(19) 0.40223(5) 0.0298(2) Uani 1 1 d . .
O2 O 0.23483(3) 0.2808(2) 0.31495(5) 0.0331(2) Uani 1 1 d . .
H2 H 0.2362(7) 0.128(4) 0.3472(10) 0.050 Uiso 1 1 d . U
N1 N 0.29002(4) 0.4869(2) 0.48403(6) 0.0259(2) Uani 1 1 d . .
H1 H 0.2826(6) 0.553(4) 0.5188(9) 0.039 Uiso 1 1 d . U
N2 N 0.32783(4) 0.3343(2) 0.38661(5) 0.0281(2) Uani 1 1 d . .
C1 C 0.26763(4) 0.6082(3) 0.41723(7) 0.0249(3) Uani 1 1 d . .
C2 C 0.27743(5) 0.4692(3) 0.35686(7) 0.0270(3) Uani 1 1 d . .
H2A H 0.2769 0.6245 0.3227 0.032 Uiso 1 1 calc R U
C3 C 0.32858(4) 0.2745(3) 0.50509(7) 0.0247(3) Uani 1 1 d . .
C4 C 0.34817(5) 0.1515(3) 0.57479(7) 0.0303(3) Uani 1 1 d . .
H4 H 0.3342 0.2039 0.6073 0.036 Uiso 1 1 calc R U
C5 C 0.38815(5) -0.0478(3) 0.59723(8) 0.0357(3) Uani 1 1 d . .
H5 H 0.4017 -0.1327 0.6450 0.043 Uiso 1 1 calc R U
C6 C 0.40818(5) -0.1217(3) 0.54931(8) 0.0367(3) Uani 1 1 d . .
H6 H 0.4358 -0.2569 0.5646 0.044 Uiso 1 1 calc R U
C7 C 0.38839(5) -0.0006(3) 0.47933(8) 0.0329(3) Uani 1 1 d . .
H7 H 0.4027 -0.0538 0.4472 0.040 Uiso 1 1 calc R U
C8 C 0.34784(4) 0.1983(3) 0.45527(7) 0.0257(3) Uani 1 1 d . .
C9 C 0.34297(5) 0.2377(3) 0.33013(7) 0.0323(3) Uani 1 1 d . .
H9A H 0.3127 0.2616 0.2805 0.039 Uiso 1 1 calc R U
H9B H 0.3513 0.0310 0.3375 0.039 Uiso 1 1 calc R U
C10 C 0.38919(5) 0.3938(3) 0.33131(7) 0.0270(3) Uani 1 1 d . .
C11 C 0.43003(5) 0.4988(3) 0.39591(7) 0.0312(3) Uani 1 1 d . .
H11 H 0.4297 0.4700 0.4420 0.037 Uiso 1 1 calc R U
C12 C 0.47121(5) 0.6451(3) 0.39402(8) 0.0369(3) Uani 1 1 d . .
H12 H 0.4986 0.7188 0.4386 0.044 Uiso 1 1 calc R U
C13 C 0.47251(6) 0.6837(4) 0.32757(9) 0.0459(4) Uani 1 1 d . .
H13 H 0.5007 0.7840 0.3261 0.055 Uiso 1 1 calc R U
C14 C 0.43255(6) 0.5757(4) 0.26304(9) 0.0517(4) Uani 1 1 d . .
H14 H 0.4336 0.5988 0.2173 0.062 Uiso 1 1 calc R U
C15 C 0.39101(6) 0.4341(4) 0.26483(8) 0.0402(3) Uani 1 1 d . .
H15 H 0.3634 0.3637 0.2200 0.048 Uiso 1 1 calc R U

loop_
_atom_site_aniso_label
_atom_site_aniso_U_11
_atom_site_aniso_U_22
_atom_site_aniso_U_33
_atom_site_aniso_U_23
_atom_site_aniso_U_13
_atom_site_aniso_U_12
O1 0.0291(4) 0.0288(5) 0.0333(5) 0.0051(4) 0.0159(4) 0.0053(4)
O2 0.0300(5) 0.0371(5) 0.0273(4) 0.0016(4) 0.0089(4) -0.0036(4)
N1 0.0266(5) 0.0288(6) 0.0256(5) 0.0010(4) 0.0149(4) 0.0031(4)
N2 0.0256(5) 0.0368(6) 0.0248(5) -0.0028(4) 0.0139(4) 0.0003(4)
C1 0.0216(5) 0.0260(6) 0.0284(6) 0.0015(5) 0.0129(5) -0.0022(5)
C2 0.0286(6) 0.0284(6) 0.0258(6) 0.0036(5) 0.0140(5) -0.0002(5)
C3 0.0224(5) 0.0248(6) 0.0275(6) -0.0008(5) 0.0120(5) -0.0008(5)
C4 0.0309(6) 0.0328(7) 0.0296(6) 0.0021(5) 0.0159(5) 0.0002(5)
C5 0.0340(7) 0.0337(7) 0.0353(7) 0.0094(6) 0.0124(6) 0.0033(6)
C6 0.0298(6) 0.0308(7) 0.0478(8) 0.0038(6) 0.0163(6) 0.0062(5)
C7 0.0308(6) 0.0311(7) 0.0411(7) -0.0036(6) 0.0202(6) 0.0018(5)
C8 0.0233(5) 0.0258(6) 0.0289(6) -0.0032(5) 0.0127(5) -0.0033(5)
C9 0.0315(6) 0.0416(8) 0.0274(6) -0.0088(5) 0.0167(5) -0.0039(6)
C10 0.0254(6) 0.0306(7) 0.0269(6) -0.0017(5) 0.0136(5) 0.0052(5)
C11 0.0307(6) 0.0370(7) 0.0271(6) -0.0019(5) 0.0144(5) 0.0025(5)
C12 0.0276(6) 0.0424(8) 0.0373(7) -0.0053(6) 0.0122(6) -0.0011(6)
C13 0.0384(8) 0.0555(10) 0.0514(9) -0.0031(7) 0.0273(7) -0.0091(7)
C14 0.0522(9) 0.0742(12) 0.0387(8) -0.0025(8) 0.0294(7) -0.0133(9)
C15 0.0361(7) 0.0575(10) 0.0280(6) -0.0046(6) 0.0155(6) -0.0050(7)

loop_
_atom_type_symbol
_atom_type_description
_atom_type_scat_dispersion_real
_atom_type_scat_dispersion_imag
_atom_type_scat_source
C C 0.0181 0.0091 'International Tables Vol C Tables 4.2.6.8 and 6.1.1.4'
H H 0.0000 0.0000 'International Tables Vol C Tables 4.2.6.8 and 6.1.1.4'
N N 0.0311 0.0180 'International Tables Vol C Tables 4.2.6.8 and 6.1.1.4'
O O 0.0492 0.0322 'International Tables Vol C Tables 4.2.6.8 and 6.1.1.4'

loop_
_geom_angle_atom_site_label_1
_geom_angle_atom_site_label_2
_geom_angle_atom_site_label_3
_geom_angle
C1 N1 C3 123.86(10)
C8 N2 C2 119.63(10)
C8 N2 C9 120.27(11)
C2 N2 C9 114.31(10)
O1 C1 N1 122.44(11)
O1 C1 C2 120.32(10)
N1 C1 C2 117.08(11)
O2 C2 N2 113.87(10)
O2 C2 C1 108.35(9)
N2 C2 C1 112.00(10)
C4 C3 N1 119.95(11)
C4 C3 C8 121.32(11)
N1 C3 C8 118.69(11)
C3 C4 C5 120.13(12)
C6 C5 C4 119.30(12)
C5 C6 C7 120.68(12)
C6 C7 C8 121.04(12)
N2 C8 C7 123.36(11)
N2 C8 C3 119.04(11)
C7 C8 C3 117.51(11)
N2 C9 C10 114.49(10)
C15 C10 C11 118.43(12)
C15 C10 C9 118.55(11)
C11 C10 C9 123.01(11)
C12 C11 C10 120.90(12)
C13 C12 C11 120.05(13)
C12 C13 C14 119.59(14)
C13 C14 C15 120.28(14)
C14 C15 C10 120.72(13)

loop_
_geom_bond_atom_site_label_1
_geom_bond_atom_site_label_2
_geom_bond_distance
O1 C1 1.2439(15)
O2 C2 1.4311(15)
N1 C1 1.3313(16)
N1 C3 1.4030(15)
N2 C8 1.3933(16)
N2 C2 1.4375(16)
N2 C9 1.4731(15)
C1 C2 1.5241(17)
C3 C4 1.3844(17)
C3 C8 1.4053(17)
C4 C5 1.3862(18)
C5 C6 1.384(2)
C6 C7 1.385(2)
C7 C8 1.3944(18)
C9 C10 1.5101(18)
C10 C15 1.3875(18)
C10 C11 1.3881(18)
C11 C12 1.3861(19)
C12 C13 1.379(2)
C13 C14 1.382(2)
C14 C15 1.383(2)

loop_
_geom_hbond_atom_site_label_D
_geom_hbond_atom_site_label_H
_geom_hbond_atom_site_label_A
_geom_hbond_distance_DH
_geom_hbond_distance_HA
_geom_hbond_distance_DA
_geom_hbond_angle_DHA
_geom_hbond_site_symmetry_A
O2 H2 O1 0.96(2) 1.84(2) 2.7920(13) 175.2(16) 1_545
N1 H1 O1 0.881(18) 2.030(18) 2.9109(14) 176.9(16) 7_566
